data_3500142
loop_
_publ_author_name
'Thierry Maris'

_publ_section_references
;
APEX4 (2022) Bruker AXS Inc. Madison, WI 53719-1173

Dolomanov, O.V., Bourhis, L.J., Gildea, R.J, Howard, J.A.K. & Puschmann, H.
 (2009), J. Appl. Cryst. 42, 339-341.

SADABS-2016/2 Bruker AXS Inc. Madison, WI 53719-1173

SAINT (2020) V8.40B, Integration for Single Crystal Data.
Bruker AXS Inc. Madison, WI 53719-1173

Sheldrick, G.M. (2015a). Acta Cryst. A71, 3-8.

Sheldrick, G.M. (2015b). Acta Cryst. C71, 3-8.

;
_publ_section_title
;
 Potassium Dihydrogen Phosphate - Monoclinic Form at 150 K / Ambient
 Pressure
;
_journal_name_full 'Personal communication to COD'
_journal_year 2025
_chemical_formula_moiety 'H2 O4 P, K'
_chemical_formula_sum 'H2 K O4 P'
_chemical_formula_weight 136.09
_chemical_name_common 'Potassium Dihydrogen Phosphate'
_space_group_crystal_system monoclinic
_space_group_IT_number 14
_space_group_name_Hall '-P 2ybc'
_space_group_name_H-M_alt 'P 1 21/c 1'
_atom_sites_solution_hydrogens difmap
_atom_sites_solution_primary dual
_audit_creation_date 2025-06-02
_audit_creation_method
;
Olex2 1.5
(compiled 2025.05.22 svn.r631f81ec for OlexSys, GUI svn.r7248)
;
_cell_angle_alpha 90
_cell_angle_beta 108.015(4)
_cell_angle_gamma 90
_cell_formula_units_Z 12
_cell_length_a 14.6427(13)
_cell_length_b 4.5086(4)
_cell_length_c 18.7214(17)
_cell_measurement_reflns_used 9888
_cell_measurement_temperature 295
_cell_measurement_theta_max 60.538
_cell_measurement_theta_min 4.322
_cell_volume 1175.36(18)
_computing_cell_refinement
;
SAINT (2013) V8.40A; Integration Software for Single Crystal Data.
Bruker AXS Inc., Madison, WI 53719-1173.
;
_computing_data_collection
;
APEX 2 (2013) Bruker AXS Inc., Madison, WI 53719-1173.
;
_computing_data_reduction
;
SAINT (2013) V8.40A; Integration Software for Single Crystal Data.
Bruker AXS Inc., Madison, WI 53719-1173.
;
_computing_molecular_graphics 'Olex2 1.5 (Dolomanov et al., 2009)'
_computing_publication_material 'Olex2 1.5 (Dolomanov et al., 2009)'
_computing_structure_refinement 'XL  (Sheldrick, 2008)'
_computing_structure_solution 'SHELXT 2014/5 (Sheldrick, 2014)'
_diffrn_ambient_temperature 295
_diffrn_detector 'CMOS Area detector'
_diffrn_detector_area_resol_mean 10.24
_diffrn_detector_type 'Bruker Photon 100 CMOS Detector'
_diffrn_measured_fraction_theta_full 0.999
_diffrn_measured_fraction_theta_max 0.999
_diffrn_measurement_device 'k-geometry diffractometer'
_diffrn_measurement_device_type 'Bruker Venture Metaljet'
_diffrn_measurement_method '\w and \f scans'
_diffrn_radiation_collimation 'Focusing mirrors'
_diffrn_radiation_monochromator 'Helios MX Mirror Optics'
_diffrn_radiation_probe x-ray
_diffrn_radiation_type GaK\a
_diffrn_radiation_wavelength 1.34139
_diffrn_reflns_av_R_equivalents 0.0340
_diffrn_reflns_av_unetI/netI 0.0222
_diffrn_reflns_Laue_measured_fraction_full 0.999
_diffrn_reflns_Laue_measured_fraction_max 0.999
_diffrn_reflns_limit_h_max 19
_diffrn_reflns_limit_h_min -18
_diffrn_reflns_limit_k_max 5
_diffrn_reflns_limit_k_min -5
_diffrn_reflns_limit_l_max 24
_diffrn_reflns_limit_l_min -24
_diffrn_reflns_number 18788
_diffrn_reflns_point_group_measured_fraction_full 0.999
_diffrn_reflns_point_group_measured_fraction_max 0.999
_diffrn_reflns_theta_full 53.594
_diffrn_reflns_theta_max 60.597
_diffrn_reflns_theta_min 2.761
_diffrn_source 'Metal Jet'
_diffrn_source_current 2.86
_diffrn_source_power 0.199914
_diffrn_source_target Ga
_diffrn_source_type 'Gallium Liquid Metal Jet Source'
_diffrn_source_voltage 69.9
_exptl_absorpt_coefficient_mu 9.887
_exptl_absorpt_correction_T_max 0.2850
_exptl_absorpt_correction_T_min 0.1630
_exptl_absorpt_correction_type multi-scan
_exptl_absorpt_process_details
;
SADABS-2016/2 (Bruker,2016/2) was used for absorption correction.
wR2(int) was 0.1386 before and 0.0521 after correction.
The Ratio of minimum to maximum transmission is 0.5719.
The \l/2 correction factor is Not present.
;
_exptl_crystal_colour 'clear light Colorless'
_exptl_crystal_colour_lustre clear
_exptl_crystal_colour_modifier light
_exptl_crystal_colour_primary colourless
_exptl_crystal_density_diffrn 2.307
_exptl_crystal_description plate
_exptl_crystal_F_000 816
_exptl_crystal_size_max 0.07
_exptl_crystal_size_mid 0.07
_exptl_crystal_size_min 0.03
_exptl_special_details
;
X-ray crystallographic data for I were collected from a single crystal
sample, which was mounted on a loop fiber. Data were collected using
a Bruker Venture diffractometer equipped with a Photon 100 CMOS Detector,
a Helios MX optics and a Kappa goniometer. The crystal-to-detector distance 
was 4.0 cm, and the data collection was carried out in 1024 x 1024 pixel mode.
;
_geom_special_details
;
 All esds (except the esd in the dihedral angle between two l.s. planes)
 are estimated using the full covariance matrix.  The cell esds are taken
 into account individually in the estimation of esds in distances, angles
 and torsion angles; correlations between esds in cell parameters are only
 used when they are defined by crystal symmetry.  An approximate (isotropic)
 treatment of cell esds is used for estimating esds involving l.s. planes.
;
_refine_diff_density_max 0.300
_refine_diff_density_min -0.384
_refine_diff_density_rms 0.060
_refine_ls_extinction_coef 0.00054(16)
_refine_ls_extinction_expression Fc^*^=kFc[1+0.001xFc^2^\l^3^/sin(2\q)]^-1/4^
_refine_ls_extinction_method 'SHELXL-2019/2 (Sheldrick 2019)'
_refine_ls_goodness_of_fit_ref 1.086
_refine_ls_hydrogen_treatment refall
_refine_ls_matrix_type full
_refine_ls_number_parameters 212
_refine_ls_number_reflns 2680
_refine_ls_number_restraints 11
_refine_ls_restrained_S_all 1.084
_refine_ls_R_factor_all 0.0241
_refine_ls_R_factor_gt 0.0207
_refine_ls_shift/su_max 0.001
_refine_ls_shift/su_mean 0.000
_refine_ls_structure_factor_coef Fsqd
_refine_ls_weighting_details 'w=1/[\s^2^(Fo^2^)+(0.0276P)^2^+0.3989P] where P=(Fo^2^+2Fc^2^)/3'
_refine_ls_weighting_scheme calc
_refine_ls_wR_factor_gt 0.0534
_refine_ls_wR_factor_ref 0.0555
_refine_special_details
;
1. Restrained distances
 O1-H1
 0.82 with sigma of 0.002
 O3-H3
 0.82 with sigma of 0.002
 O5-H5
 0.82 with sigma of 0.002
 O4-H4
 0.82 with sigma of 0.002
 O6-H6
 0.82 with sigma of 0.002
 O7-H7
 0.82 with sigma of 0.002
 O8-H8
 0.82 with sigma of 0.002
 O9-H9
 0.82 with sigma of 0.002
 O10-H10
 0.82 with sigma of 0.002
 O11-H11
 0.82 with sigma of 0.002
 O12-H12
 0.82 with sigma of 0.002
2. Others
 Fixed Sof: H1(0.5) H2(0.5) H3(0.5) H4(0.5) H6(0.5) H5(0.5) H9(0.5) H7(0.5)
 H8(0.5) H10(0.5) H11(0.5) H12(0.5)

_shelx_SHELXL_version_number       '2019/3'
;
_reflns_Friedel_coverage 0.000
_reflns_number_gt 2423
_reflns_number_total 2680
_reflns_special_details
;
 Reflections were merged by SHELXL according to the crystal
 class for the calculation of statistics and refinement.
 
 _reflns_Friedel_fraction is defined as the number of unique
 Friedel pairs measured divided by the number that would be
 possible theoretically, ignoring centric projections and
 systematic absences.
;
_reflns_threshold_expression 'I > 2\s(I)'
_cod_data_source_file mix9.cif
_cod_data_source_block mix9
_cod_database_code 3500142

loop_
_space_group_symop_id
_space_group_symop_operation_xyz
1 'x, y, z'
2 '-x, y+1/2, -z+1/2'
3 '-x, -y, -z'
4 'x, -y-1/2, z-1/2'

loop_
_atom_site_label
_atom_site_type_symbol
_atom_site_fract_x
_atom_site_fract_y
_atom_site_fract_z
_atom_site_U_iso_or_equiv
_atom_site_adp_type
_atom_site_occupancy
_atom_site_site_symmetry_order
_atom_site_calc_flag
_atom_site_refinement_flags_posn
_atom_site_refinement_flags_adp
_atom_site_refinement_flags_occupancy
_atom_site_disorder_assembly
_atom_site_disorder_group
P1 P 0.83662(3) 0.58524(9) 0.43490(2) 0.02210(10) Uani 1 1 d . . . . .
P2 P 0.82646(3) 0.48158(8) 0.68484(2) 0.02163(10) Uani 1 1 d . . . . .
P3 P 0.48477(2) 0.37928(9) 0.61821(2) 0.02195(10) Uani 1 1 d . . . . .
O1 O 0.93661(8) 0.4687(3) 0.43947(7) 0.0352(3) Uani 1 1 d D . . . .
H1 H 0.971(3) 0.489(12) 0.4831(9) 0.052(14) Uiso 0.5 1 d D . P . .
O2 O 0.81008(9) 0.8351(3) 0.37757(6) 0.0281(2) Uani 1 1 d . . . . .
H2 H 0.795(4) 0.963(11) 0.388(3) 0.053(17) Uiso 0.5 1 d . . P A 2
O3 O 0.76266(8) 0.3340(3) 0.41024(7) 0.0305(2) Uani 1 1 d D . . . .
H3 H 0.788(2) 0.179(4) 0.404(2) 0.024(9) Uiso 0.5 1 d D . P B 1
O4 O 0.83657(8) 0.7061(3) 0.51217(6) 0.0299(2) Uani 1 1 d D . . . .
H4 H 0.846(3) 0.568(6) 0.5419(18) 0.043(12) Uiso 0.5 1 d D . P C 1
H6 H 0.846(4) 0.485(7) 0.587(2) 0.062(16) Uiso 0.5 1 d D . P D 2
O5 O 0.72424(8) 0.6123(3) 0.65970(7) 0.0340(3) Uani 1 1 d D . . . .
H5 H 0.6809(18) 0.489(6) 0.647(2) 0.032(10) Uiso 0.5 1 d D . P E 1
H9 H 0.623(2) 0.401(6) 0.643(3) 0.050(13) Uiso 0.5 1 d D . P F 2
O6 O 0.84985(9) 0.3481(3) 0.61693(6) 0.0319(3) Uani 1 1 d D . . . .
O7 O 0.89644(7) 0.7286(2) 0.72066(6) 0.0276(2) Uani 1 1 d D . . . .
H7 H 0.870(3) 0.883(5) 0.727(3) 0.048(13) Uiso 0.5 1 d D . P G 2
O8 O 0.83303(9) 0.2297(2) 0.74185(6) 0.0301(2) Uani 1 1 d D . . . .
H8 H 0.853(3) 0.068(4) 0.733(2) 0.032(11) Uiso 0.5 1 d D . P H 1
O9 O 0.58693(7) 0.2573(3) 0.63191(6) 0.0295(2) Uani 1 1 d D . . . .
O10 O 0.48604(8) 0.6303(2) 0.67342(6) 0.0285(2) Uani 1 1 d D . . . .
H10 H 0.457(3) 0.779(6) 0.654(2) 0.048(13) Uiso 0.5 1 d D . P I 2
O11 O 0.42029(8) 0.1282(2) 0.63025(7) 0.0287(2) Uani 1 1 d D . . . .
H11 H 0.451(2) -0.023(5) 0.646(2) 0.032(10) Uiso 0.5 1 d D . P J 1
O12 O 0.44282(8) 0.4873(3) 0.53650(6) 0.0316(3) Uani 1 1 d D . . . .
H12 H 0.485(2) 0.493(11) 0.516(2) 0.042(12) Uiso 0.5 1 d D . P K -1
K1 K 0.99203(2) 0.01912(8) 0.36394(2) 0.03040(10) Uani 1 1 d . . . . .
K2 K 0.65791(2) 0.57770(9) 0.26483(2) 0.03192(10) Uani 1 1 d . . . . .
K3 K 0.68098(3) 1.03817(9) 0.52260(2) 0.03434(10) Uani 1 1 d . . . . .

loop_
_atom_site_aniso_label
_atom_site_aniso_U_11
_atom_site_aniso_U_22
_atom_site_aniso_U_33
_atom_site_aniso_U_23
_atom_site_aniso_U_13
_atom_site_aniso_U_12
P1 0.02166(18) 0.0214(2) 0.02269(18) -0.00055(14) 0.00607(13) 0.00202(13)
P2 0.02250(18) 0.01921(19) 0.02381(18) -0.00080(14) 0.00808(14) 0.00102(13)
P3 0.02204(18) 0.0211(2) 0.02283(19) 0.00155(14) 0.00707(13) 0.00015(13)
O1 0.0225(5) 0.0483(7) 0.0313(6) -0.0130(6) 0.0033(5) 0.0079(5)
O2 0.0374(6) 0.0222(6) 0.0254(6) 0.0010(5) 0.0107(5) -0.0009(5)
O3 0.0280(5) 0.0213(6) 0.0424(7) -0.0003(5) 0.0111(5) -0.0005(5)
O4 0.0386(6) 0.0290(6) 0.0238(5) -0.0001(5) 0.0122(5) 0.0082(5)
O5 0.0220(5) 0.0296(6) 0.0486(7) -0.0032(5) 0.0082(5) 0.0021(5)
O6 0.0456(7) 0.0287(6) 0.0248(5) 0.0021(5) 0.0155(5) 0.0088(5)
O7 0.0249(5) 0.0214(5) 0.0354(6) 0.0004(5) 0.0077(4) -0.0013(4)
O8 0.0451(6) 0.0197(6) 0.0300(6) 0.0010(5) 0.0182(5) -0.0004(5)
O9 0.0215(5) 0.0285(6) 0.0375(6) 0.0047(5) 0.0078(4) 0.0026(4)
O10 0.0358(6) 0.0216(6) 0.0262(6) -0.0011(5) 0.0069(4) -0.0001(5)
O11 0.0259(5) 0.0207(6) 0.0405(6) 0.0011(5) 0.0118(5) -0.0012(4)
O12 0.0273(5) 0.0455(7) 0.0234(5) 0.0067(5) 0.0101(4) 0.0082(5)
K1 0.02932(17) 0.03141(19) 0.03293(18) -0.00262(14) 0.01324(14) 0.00103(13)
K2 0.03015(17) 0.0393(2) 0.02564(17) -0.00145(14) 0.00762(13) -0.00270(14)
K3 0.02993(18) 0.0349(2) 0.03493(19) -0.00599(15) 0.00527(14) 0.00502(14)

loop_
_atom_type_symbol
_atom_type_description
_atom_type_scat_dispersion_real
_atom_type_scat_dispersion_imag
_atom_type_scat_source
H H 0.0000 0.0000 'International Tables Vol C Tables 4.2.6.8 and 6.1.1.4'
K K 0.3778 0.8310 'International Tables Vol C Tables 4.2.6.8 and 6.1.1.4'
O O 0.0389 0.0241 'International Tables Vol C Tables 4.2.6.8 and 6.1.1.4'
P P 0.2543 0.3332 'International Tables Vol C Tables 4.2.6.8 and 6.1.1.4'

loop_
_geom_angle_atom_site_label_1
_geom_angle_atom_site_label_2
_geom_angle_atom_site_label_3
_geom_angle
_geom_angle_site_symmetry_1
_geom_angle_site_symmetry_3
O1 P1 O3 109.67(7) . .
O1 P1 O4 110.20(6) . .
O2 P1 O1 108.93(7) . .
O2 P1 O3 109.36(7) . .
O2 P1 O4 108.98(7) . .
O3 P1 O4 109.69(7) . .
O5 P2 O8 109.88(7) . .
O6 P2 O5 109.92(7) . .
O6 P2 O8 107.58(6) . .
O7 P2 O5 108.23(6) . .
O7 P2 O6 111.05(7) . .
O7 P2 O8 110.18(7) . .
O9 P3 O12 110.30(6) . .
O10 P3 O9 110.11(7) . .
O10 P3 O11 109.03(6) . .
O10 P3 O12 110.80(7) . .
O11 P3 O9 108.80(6) . .
O11 P3 O12 107.74(7) . .
P1 O1 H1 107(4) . .
P1 O2 H2 118(5) . .
P1 O3 H3 111(2) . .
P1 O4 H4 109(3) . .
P2 O5 H5 115(3) . .
P2 O6 H6 106(3) . .
P2 O7 H7 114(3) . .
P2 O8 H8 117(3) . .
P3 O9 H9 106(3) . .
P3 O10 H10 114(3) . .
P3 O11 H11 111(3) . .
P3 O12 H12 110(3) . .

loop_
_geom_bond_atom_site_label_1
_geom_bond_atom_site_label_2
_geom_bond_distance
_geom_bond_site_symmetry_2
P1 O1 1.5328(11) .
P1 O2 1.5214(12) .
P1 O3 1.5361(12) .
P1 O4 1.5460(11) .
P2 O5 1.5406(11) .
P2 O6 1.5380(11) .
P2 O7 1.5216(11) .
P2 O8 1.5409(12) .
P3 O9 1.5389(11) .
P3 O10 1.5288(12) .
P3 O11 1.5348(11) .
P3 O12 1.5406(11) .
O1 H1 0.820(2) .
O2 H2 0.67(5) .
O3 H3 0.820(2) .
O4 H4 0.820(2) .
O5 H5 0.820(2) .
O6 H6 0.820(2) .
O7 H7 0.820(2) .
O8 H8 0.820(2) .
O9 H9 0.820(2) .
O10 H10 0.820(2) .
O11 H11 0.820(2) .
O12 H12 0.820(2) .
K2 H2 3.08(5) .

loop_
_geom_hbond_atom_site_label_D
_geom_hbond_atom_site_label_H
_geom_hbond_atom_site_label_A
_geom_hbond_distance_DH
_geom_hbond_distance_HA
_geom_hbond_distance_DA
_geom_hbond_angle_DHA
_geom_hbond_site_symmetry_A
_geom_hbond_publ_flag
O1 H1 O1 0.820(2) 1.662(14) 2.462(2) 165(5) 3_766 yes
O2 H2 O3 0.67(5) 1.82(5) 2.4856(17) 173(6) 1_565 yes
O3 H3 O2 0.820(2) 1.685(10) 2.4856(17) 165(4) 1_545 yes
O4 H4 O6 0.820(2) 1.703(12) 2.5009(16) 164(4) . yes
O6 H6 O4 0.820(2) 1.695(11) 2.5009(16) 167(5) . yes
O5 H5 O9 0.820(2) 1.682(7) 2.4954(16) 171(4) . yes
O9 H9 O5 0.820(2) 1.708(15) 2.4954(16) 161(4) . yes
O7 H7 O8 0.820(2) 1.707(7) 2.5202(16) 171(5) 1_565 yes
O8 H8 O7 0.820(2) 1.702(4) 2.5202(16) 176(4) 1_545 yes
O10 H10 O11 0.820(2) 1.677(12) 2.4775(16) 165(4) 1_565 yes
O11 H11 O10 0.820(2) 1.676(10) 2.4775(16) 165(4) 1_545 yes
O12 H12 O12 0.820(2) 1.657(7) 2.470(2) 171(5) 3_666 yes

_cod_database_fobs_code 3500142
